data_1510248
loop_
_publ_author_name
'Massa, W.'
'Warda, S.A.'
'Reinen, D.'
'Pietzuch, W.'

_publ_section_title
;
 Die Kristallstruktur von La2 Li1/2 Au1/2 O4 und bindungschemische
 Aspekte.
;
_journal_name_full 'Zeitschrift fuer Anorganische und Allgemeine Chemie'
_journal_page_first 113
_journal_page_last 117
_journal_paper_doi 10.1002/(SICI)1521-3749(200001)626:1<113::AID-ZAAC113>3.0.CO;2-3
_journal_volume 626
_journal_year 2000
_chemical_formula_sum 'Au0.5 La2 Li0.5 O4'
_chemical_name_systematic 'La2 Li0.5 Au0.5 O4'
_space_group_IT_number 65
_symmetry_space_group_name_Hall '-A 2 2'
_symmetry_space_group_name_H-M 'A m m m'
_cell_angle_alpha 90
_cell_angle_beta 90
_cell_angle_gamma 90
_cell_formula_units_Z 4
_cell_length_a 5.7679
_cell_length_b 5.7618
_cell_length_c 12.4657
_cell_volume 414.279
_citation_journal_id_ASTM ZAACAB
_cod_data_source_file gold_31.cif
_cod_data_source_block Au0.5La2Li0.5O4
_cod_original_cell_volume 414.2787
_cod_original_sg_symbol_Hall '-C 2 2 (z,x,y)'
_cod_database_code 1510248

loop_
_symmetry_equiv_pos_as_xyz
x,y,z
x,-y,-z
-x,y,-z
-x,-y,z
-x,-y,-z
-x,y,z
x,-y,z
x,y,-z
x,y+1/2,z+1/2
x,-y+1/2,-z+1/2
-x,y+1/2,-z+1/2
-x,-y+1/2,z+1/2
-x,-y+1/2,-z+1/2
-x,y+1/2,z+1/2
x,-y+1/2,z+1/2
x,y+1/2,-z+1/2

loop_
_atom_site_label
_atom_site_type_symbol
_atom_site_fract_x
_atom_site_fract_y
_atom_site_fract_z
_atom_site_occupancy
_atom_site_U_iso_or_equiv
O1 O-2 0.253 0.2468 0 1 0.0
La1 La+3 0 0 0.14907 1 0.0
La2 La+3 0.5 0 0.35036 1 0.0
Au1 Au+3 0.5 0 0 1 0.0
O2 O-2 0.2492 0.25 0.25 1 0.0
Li1 Li+1 0 0 0.5 1 0.0
